data_1548619
loop_
_publ_author_name
'Chakraborty, K. R.'
'Krishna, P. S. R.'
'Chavan, S. V.'
'Tyagi, A. K.'

_publ_section_title
;
 A neutron diffraction study on ceria - neodia solid solutions
;
_journal_name_full 'Powder Diffraction'
_journal_page_first 36
_journal_page_last 39
_journal_volume 21
_journal_year 2006
_chemical_formula_structural '(Ce0.5 Nd0.5) O1.75'
_chemical_formula_sum 'Ce0.5 Nd0.5 O1.75'
_chemical_name_systematic
;
Cerium(IV) Neodymium Oxide (0.5/0.5/1.75)
;
_space_group_IT_number 206
_symmetry_Int_Tables_number 206
_symmetry_space_group_name_Hall '-I 2b 2c 3'
_symmetry_space_group_name_H-M 'I a -3'
_cell_angle_alpha 90.
_cell_angle_beta 90.
_cell_angle_gamma 90.
_cell_formula_units_Z 32
_cell_length_a 11.00425(28)
_cell_length_b 11.00425(28)
_cell_length_c 11.00425(28)
_cell_volume 1332.54(6)
_cod_data_source_file Ce0_5Nd0_5O1_75_Ia_3_Chakraborty.cif
_cod_data_source_block /var/www/html/cod/tmp/uploads/1515360247.0853-F2CE63BBFA273D48.cif
_cod_original_cell_volume 1332.54
_cod_database_code 1548619

loop_
_symmetry_equiv_pos_site_id
_symmetry_equiv_pos_as_xyz
1 '-z, x, y+1/2'
2 'z, x+1/2, -y'
3 'z+1/2, -x, y'
4 '-z, -x, -y'
5 'y+1/2, -z, x'
6 '-y, z, x+1/2'
7 'y, z+1/2, -x'
8 '-y, -z, -x'
9 'x, y+1/2, -z'
10 'x+1/2, -y, z'
11 '-x, y, z+1/2'
12 '-x, -y, -z'
13 'z, -x, -y+1/2'
14 '-z, -x+1/2, y'
15 '-z+1/2, x, -y'
16 'z, x, y'
17 '-y+1/2, z, -x'
18 'y, -z, -x+1/2'
19 '-y, -z+1/2, x'
20 'y, z, x'
21 '-x, -y+1/2, z'
22 '-x+1/2, y, -z'
23 'x, -y, -z+1/2'
24 'x, y, z'
25 '-z+1/2, x+1/2, y'
26 'z+1/2, x, -y+1/2'
27 'z, -x+1/2, y+1/2'
28 '-z+1/2, -x+1/2, -y+1/2'
29 'y, -z+1/2, x+1/2'
30 '-y+1/2, z+1/2, x'
31 'y+1/2, z, -x+1/2'
32 '-y+1/2, -z+1/2, -x+1/2'
33 'x+1/2, y, -z+1/2'
34 'x, -y+1/2, z+1/2'
35 '-x+1/2, y+1/2, z'
36 '-x+1/2, -y+1/2, -z+1/2'
37 'z+1/2, -x+1/2, -y'
38 '-z+1/2, -x, y+1/2'
39 '-z, x+1/2, -y+1/2'
40 'z+1/2, x+1/2, y+1/2'
41 '-y, z+1/2, -x+1/2'
42 'y+1/2, -z+1/2, -x'
43 '-y+1/2, -z, x+1/2'
44 'y+1/2, z+1/2, x+1/2'
45 '-x+1/2, -y, z+1/2'
46 '-x, y+1/2, -z+1/2'
47 'x+1/2, -y+1/2, -z'
48 'x+1/2, y+1/2, z+1/2'

loop_
_atom_site_label
_atom_site_type_symbol
_atom_site_symmetry_multiplicity
_atom_site_Wyckoff_symbol
_atom_site_fract_x
_atom_site_fract_y
_atom_site_fract_z
_atom_site_occupancy
_atom_site_attached_hydrogens
_atom_site_B_iso_or_equiv
Ce1 Ce4+ 8 b 0.250 0.250 0.250 0.5 0 1.293(118)
Nd1 Nd3+ 8 b 0.250 0.250 0.250 0.5 0 1.293(118)
Ce2 Ce4+ 24 d -0.01306(35) 0 0.250 0.5 0 0.893(39)
Nd2 Nd3+ 24 d -0.01306(35) 0 0.250 0.5 0 0.893(39)
O1 O2- 48 e 0.38261(45) 0.13676(48) 0.37949(64) 0.918(6) 0 1.305(42)
O2 O2- 16 c 0.38447(78) 0.38447(78) 0.38447(78) 0.756(15) 0 2.431(181)

loop_
_atom_type_symbol
_atom_type_oxidation_number
Ce4+ 4
Nd3+ 3
O2- -2
